data_4083080
loop_
_publ_author_name
'Jacques, B\'eatrice'
'Hueber, Damien'
'Hameury, Sophie'
'Braunstein, Pierre'
'Pale, Patrick'
'Blanc, Aur\'elien'
'de Fr\'emont, Pierre'

_publ_section_title
;
 Synthesis, Characterization, and Catalytic Activity of
 Alcohol-Functionalized NHC Gold(I/III) Complexes
;
_journal_issue 9
_journal_name_full Organometallics
_journal_page_first 2326
_journal_paper_doi 10.1021/om500240h
_journal_volume 33
_journal_year 2014
_chemical_formula_moiety 'C19 H24 Au F6 N3 O5 S2'
_chemical_formula_sum 'C19 H24 Au F6 N3 O5 S2'
_chemical_formula_weight 749.50
_chemical_name_common '[(IPrEtOH)Au(NTf2)]'
_space_group_IT_number 14
_symmetry_cell_setting monoclinic
_symmetry_Int_Tables_number 14
_symmetry_space_group_name_Hall '-P 2ybc'
_symmetry_space_group_name_H-M 'P 1 21/c 1'
_atom_sites_solution_hydrogens geom
_atom_sites_solution_primary direct
_atom_sites_solution_secondary difmap
_audit_creation_method SHELXL-97
_cell_angle_alpha 90.00
_cell_angle_beta 119.762(2)
_cell_angle_gamma 90.00
_cell_formula_units_Z 4
_cell_length_a 12.0600(4)
_cell_length_b 14.1910(3)
_cell_length_c 18.0359(5)
_cell_measurement_reflns_used 13217
_cell_measurement_temperature 173(2)
_cell_measurement_theta_max 27.485
_cell_measurement_theta_min 0.998
_cell_volume 2679.57(14)
_computing_cell_refinement 'HKL Scalepack (Otwinowski & Minor 1997)'
_computing_data_collection 'Collect (Bruker AXS BV, 1997-2004)'
_computing_data_reduction 'HKL Denzo and Scalepack (Otwinowski & Minor 1997)'
_computing_molecular_graphics 'Ortep-3 for Windows (Farrugia, 1997)'
_computing_publication_material 'WinGX publication routines (Farrugia, 1999)'
_computing_structure_refinement 'SHELXL-97 (Sheldrick, 2008)'
_computing_structure_solution 'sir 92'
_diffrn_ambient_temperature 173(2)
_diffrn_detector_area_resol_mean 9
_diffrn_measured_fraction_theta_full 0.999
_diffrn_measured_fraction_theta_max 0.999
_diffrn_measurement_device_type KappaCCD
_diffrn_measurement_method 'CCD rotation images, thick slices'
_diffrn_radiation_monochromator 'horizonally mounted graphite crystal'
_diffrn_radiation_probe x-ray
_diffrn_radiation_type MoK\a
_diffrn_radiation_wavelength 0.71073
_diffrn_reflns_av_R_equivalents 0.0817
_diffrn_reflns_av_unetI/netI 0.0629
_diffrn_reflns_limit_h_max 14
_diffrn_reflns_limit_h_min -14
_diffrn_reflns_limit_k_max 17
_diffrn_reflns_limit_k_min -16
_diffrn_reflns_limit_l_max 21
_diffrn_reflns_limit_l_min -22
_diffrn_reflns_number 24407
_diffrn_reflns_theta_full 26.00
_diffrn_reflns_theta_max 26.00
_diffrn_reflns_theta_min 2.24
_diffrn_source 'Enraf Nonius FR590'
_exptl_absorpt_coefficient_mu 5.721
_exptl_absorpt_correction_T_max 0.4215
_exptl_absorpt_correction_T_min 0.2631
_exptl_absorpt_correction_type multi-scan
_exptl_absorpt_process_details
;
[c.f. r.h. blessing, acta cryst. (1995), a51, 33-38]
;
_exptl_crystal_colour Colorless
_exptl_crystal_density_diffrn 1.858
_exptl_crystal_density_method 'not measured'
_exptl_crystal_description Prism
_exptl_crystal_F_000 1456
_exptl_crystal_recrystallization_method 'DCM - Pentane'
_exptl_crystal_size_max 0.20
_exptl_crystal_size_mid 0.16
_exptl_crystal_size_min 0.08
_refine_diff_density_max 1.791
_refine_diff_density_min -1.905
_refine_diff_density_rms 0.212
_refine_ls_extinction_method none
_refine_ls_goodness_of_fit_ref 1.023
_refine_ls_hydrogen_treatment constr
_refine_ls_matrix_type full
_refine_ls_number_parameters 331
_refine_ls_number_reflns 5262
_refine_ls_number_restraints 10
_refine_ls_restrained_S_all 1.039
_refine_ls_R_factor_all 0.0637
_refine_ls_R_factor_gt 0.0375
_refine_ls_shift/su_max 0.002
_refine_ls_shift/su_mean 0.000
_refine_ls_structure_factor_coef Fsqd
_refine_ls_weighting_details 'calc w=1/[\s^2^(Fo^2^)+(0.0485P)^2^+0.0000P] where P=(Fo^2^+2Fc^2^)/3'
_refine_ls_weighting_scheme calc
_refine_ls_wR_factor_gt 0.0841
_refine_ls_wR_factor_ref 0.0930
_reflns_number_gt 3899
_reflns_number_total 5262
_reflns_threshold_expression >2sigma(I)
_cod_data_source_file om500240h_si_002.cif
_cod_data_source_block compound_4
_cod_depositor_comments 'Adding full bibliography for 4083077--4083084.cif.'
_cod_original_cell_volume 2679.57(13)
_cod_original_sg_symbol_H-M 'P 21/c'
_cod_database_code 4083080

loop_
_symmetry_equiv_pos_as_xyz
'x, y, z'
'-x, y+1/2, -z+1/2'
'-x, -y, -z'
'x, -y-1/2, z-1/2'

loop_
_atom_site_label
_atom_site_type_symbol
_atom_site_fract_x
_atom_site_fract_y
_atom_site_fract_z
_atom_site_U_iso_or_equiv
_atom_site_adp_type
_atom_site_occupancy
_atom_site_symmetry_multiplicity
_atom_site_calc_flag
_atom_site_refinement_flags
_atom_site_disorder_assembly
_atom_site_disorder_group
Au1 Au 0.560490(19) 0.797239(14) 0.786758(14) 0.03135(10) Uani 1 1 d . . .
S1 S 0.85536(14) 0.75550(11) 0.86345(10) 0.0383(4) Uani 1 1 d . A .
S2 S 0.75159(15) 0.70242(10) 0.96909(10) 0.0385(4) Uani 1 1 d . . .
F2 F 0.9224(4) 0.6412(3) 0.7810(3) 0.0733(13) Uani 1 1 d D A .
F1A F 0.7308(10) 0.6133(7) 0.7571(8) 0.0691(13) Uani 0.468(7) 1 d PD A 1
F1B F 0.7290(9) 0.6491(6) 0.7311(6) 0.0691(13) Uani 0.532(7) 1 d PD A 2
F3A F 0.9069(11) 0.5775(6) 0.8745(7) 0.0691(13) Uani 0.468(7) 1 d PD A 1
F3B F 0.8262(10) 0.5687(5) 0.8441(7) 0.0691(13) Uani 0.532(7) 1 d PD A 2
F4 F 0.9066(4) 0.8353(3) 1.0650(3) 0.0752(13) Uani 1 1 d . . .
F5 F 0.8008(5) 0.7648(3) 1.1154(3) 0.0941(16) Uani 1 1 d . . .
F6 F 0.7090(4) 0.8667(3) 1.0152(3) 0.0752(13) Uani 1 1 d . . .
O1 O 0.4347(4) 0.8830(4) 0.4971(3) 0.0676(14) Uani 1 1 d . . .
H1 H 0.4511 0.8398 0.4739 0.101 Uiso 1 1 calc R . .
O2 O 0.8232(4) 0.8241(3) 0.7994(3) 0.0471(11) Uani 1 1 d . . .
O3 O 0.9766(4) 0.7543(3) 0.9375(3) 0.0583(13) Uani 1 1 d . . .
O4 O 0.8541(4) 0.6362(3) 1.0076(3) 0.0509(12) Uani 1 1 d . . .
O5 O 0.6264(4) 0.6774(3) 0.9502(3) 0.0510(12) Uani 1 1 d . . .
N1 N 0.3813(4) 0.9058(3) 0.6317(3) 0.0321(11) Uani 1 1 d . . .
N2 N 0.2779(4) 0.8106(3) 0.6669(3) 0.0312(11) Uani 1 1 d . . .
N3 N 0.7391(4) 0.7506(3) 0.8840(3) 0.0357(12) Uani 1 1 d . . .
C1 C 0.3982(5) 0.8405(4) 0.6908(3) 0.0285(12) Uani 1 1 d . . .
C2 C 0.2536(5) 0.9160(4) 0.5725(4) 0.0359(14) Uani 1 1 d . . .
H2 H 0.2187 0.9562 0.5256 0.043 Uiso 1 1 calc R . .
C3 C 0.1896(5) 0.8571(4) 0.5952(4) 0.0339(14) Uani 1 1 d . . .
H3 H 0.1015 0.8491 0.5676 0.041 Uiso 1 1 calc R . .
C4 C 0.4867(5) 0.9531(4) 0.6279(4) 0.0386(14) Uani 1 1 d . . .
H4A H 0.5557 0.9649 0.6855 0.046 Uiso 1 1 calc R . .
H4B H 0.4574 1.0134 0.5995 0.046 Uiso 1 1 calc R . .
C5 C 0.5360(6) 0.8944(4) 0.5807(4) 0.0459(16) Uani 1 1 d . . .
H5A H 0.6070 0.9260 0.5803 0.055 Uiso 1 1 calc R . .
H5B H 0.5650 0.8336 0.6081 0.055 Uiso 1 1 calc R . .
C6 C 0.2504(5) 0.7386(4) 0.7112(4) 0.0301(13) Uani 1 1 d . . .
C7 C 0.2305(5) 0.7634(4) 0.7780(4) 0.0375(14) Uani 1 1 d . . .
C8 C 0.2029(6) 0.6910(4) 0.8200(5) 0.0467(17) Uani 1 1 d . . .
H8 H 0.1901 0.7053 0.8655 0.056 Uiso 1 1 calc R . .
C9 C 0.1950(5) 0.5996(5) 0.7935(4) 0.0469(17) Uani 1 1 d . . .
H9 H 0.1776 0.5520 0.8217 0.056 Uiso 1 1 calc R . .
C10 C 0.2125(6) 0.5768(4) 0.7249(4) 0.0422(16) Uani 1 1 d . . .
H10 H 0.2045 0.5144 0.7072 0.051 Uiso 1 1 calc R . .
C11 C 0.2414(5) 0.6447(4) 0.6827(4) 0.0350(14) Uani 1 1 d . . .
C12 C 0.2662(6) 0.6188(4) 0.6099(4) 0.0415(15) Uani 1 1 d . . .
H12 H 0.2627 0.6770 0.5796 0.050 Uiso 1 1 calc R . .
C13 C 0.1648(6) 0.5528(5) 0.5461(4) 0.062(2) Uani 1 1 d . . .
H13A H 0.1740 0.4919 0.5717 0.092 Uiso 1 1 calc R . .
H13B H 0.1746 0.5470 0.4966 0.092 Uiso 1 1 calc R . .
H13C H 0.0817 0.5776 0.5295 0.092 Uiso 1 1 calc R . .
C14 C 0.3999(6) 0.5760(5) 0.6440(5) 0.0550(18) Uani 1 1 d . . .
H14A H 0.4043 0.5165 0.6706 0.083 Uiso 1 1 calc R . .
H14B H 0.4628 0.6180 0.6851 0.083 Uiso 1 1 calc R . .
H14C H 0.4162 0.5668 0.5975 0.083 Uiso 1 1 calc R . .
C15 C 0.2401(6) 0.8656(4) 0.8082(4) 0.0489(17) Uani 1 1 d . . .
H15 H 0.2600 0.9049 0.7717 0.059 Uiso 1 1 calc R . .
C16 C 0.1129(7) 0.8989(5) 0.7967(6) 0.076(2) Uani 1 1 d . . .
H16A H 0.0493 0.8962 0.7373 0.114 Uiso 1 1 calc R . .
H16B H 0.1211 0.9626 0.8167 0.114 Uiso 1 1 calc R . .
H16C H 0.0878 0.8589 0.8288 0.114 Uiso 1 1 calc R . .
C17 C 0.3483(8) 0.8780(5) 0.8997(5) 0.079(3) Uani 1 1 d . . .
H17A H 0.3284 0.8443 0.9378 0.119 Uiso 1 1 calc R . .
H17B H 0.3587 0.9437 0.9143 0.119 Uiso 1 1 calc R . .
H17C H 0.4261 0.8537 0.9048 0.119 Uiso 1 1 calc R . .
C18 C 0.8432(7) 0.6439(5) 0.8102(5) 0.059(2) Uani 1 1 d D . .
C19 C 0.7946(8) 0.7994(5) 1.0458(5) 0.0569(19) Uani 1 1 d . . .

loop_
_atom_site_aniso_label
_atom_site_aniso_U_11
_atom_site_aniso_U_22
_atom_site_aniso_U_33
_atom_site_aniso_U_23
_atom_site_aniso_U_13
_atom_site_aniso_U_12
Au1 0.02278(14) 0.03809(15) 0.03292(17) -0.00008(10) 0.01362(11) -0.00165(9)
S1 0.0261(8) 0.0430(9) 0.0447(10) 0.0080(7) 0.0168(7) -0.0001(7)
S2 0.0405(9) 0.0417(9) 0.0340(9) 0.0026(7) 0.0189(8) -0.0079(7)
F2 0.074(3) 0.080(3) 0.095(4) 0.007(2) 0.064(3) 0.020(2)
F1A 0.086(3) 0.043(3) 0.105(4) -0.011(2) 0.068(4) -0.021(3)
F1B 0.086(3) 0.043(3) 0.105(4) -0.011(2) 0.068(4) -0.021(3)
F3A 0.086(3) 0.043(3) 0.105(4) -0.011(2) 0.068(4) -0.021(3)
F3B 0.086(3) 0.043(3) 0.105(4) -0.011(2) 0.068(4) -0.021(3)
F4 0.067(3) 0.075(3) 0.066(3) -0.024(2) 0.020(2) -0.031(2)
F5 0.146(5) 0.094(3) 0.052(3) -0.017(2) 0.057(3) -0.035(3)
F6 0.081(3) 0.062(3) 0.092(3) -0.013(2) 0.050(3) 0.007(2)
O1 0.054(3) 0.102(4) 0.054(3) -0.028(3) 0.032(3) -0.013(3)
O2 0.035(2) 0.053(2) 0.060(3) 0.020(2) 0.028(2) 0.004(2)
O3 0.022(2) 0.083(3) 0.057(3) 0.018(3) 0.010(2) 0.001(2)
O4 0.058(3) 0.043(2) 0.046(3) 0.014(2) 0.021(2) 0.006(2)
O5 0.048(3) 0.064(3) 0.048(3) -0.002(2) 0.029(2) -0.018(2)
N1 0.032(3) 0.031(2) 0.036(3) -0.004(2) 0.019(2) -0.001(2)
N2 0.025(3) 0.029(2) 0.034(3) 0.003(2) 0.010(2) -0.0019(19)
N3 0.024(3) 0.045(3) 0.038(3) 0.006(2) 0.015(2) -0.005(2)
C1 0.028(3) 0.036(3) 0.022(3) -0.002(2) 0.013(3) -0.009(3)
C2 0.033(3) 0.035(3) 0.037(4) 0.001(3) 0.014(3) 0.007(3)
C3 0.029(3) 0.030(3) 0.043(4) -0.001(3) 0.018(3) -0.001(2)
C4 0.040(4) 0.038(3) 0.038(4) -0.003(3) 0.019(3) -0.010(3)
C5 0.038(4) 0.057(4) 0.048(4) -0.005(3) 0.025(3) -0.003(3)
C6 0.016(3) 0.041(3) 0.033(4) 0.000(3) 0.011(3) 0.000(2)
C7 0.030(3) 0.039(3) 0.046(4) 0.001(3) 0.021(3) -0.002(3)
C8 0.042(4) 0.059(4) 0.051(5) 0.006(3) 0.032(4) 0.004(3)
C9 0.032(3) 0.056(4) 0.055(5) 0.016(3) 0.023(3) 0.006(3)
C10 0.037(3) 0.035(3) 0.048(4) 0.004(3) 0.016(3) 0.005(3)
C11 0.020(3) 0.035(3) 0.043(4) 0.007(3) 0.010(3) 0.003(2)
C12 0.044(4) 0.035(3) 0.042(4) -0.001(3) 0.019(3) 0.002(3)
C13 0.055(5) 0.066(5) 0.050(5) -0.009(4) 0.015(4) 0.003(4)
C14 0.050(4) 0.061(4) 0.060(5) -0.002(3) 0.031(4) 0.007(3)
C15 0.054(4) 0.052(4) 0.057(5) -0.008(3) 0.040(4) -0.003(3)
C16 0.066(5) 0.065(5) 0.116(7) -0.006(5) 0.059(5) 0.007(4)
C17 0.081(6) 0.080(6) 0.075(6) -0.030(5) 0.038(5) -0.017(5)
C18 0.057(5) 0.052(4) 0.085(6) 0.001(4) 0.048(5) -0.007(4)
C19 0.064(5) 0.064(5) 0.045(5) -0.005(4) 0.029(4) -0.019(4)

loop_
_atom_type_symbol
_atom_type_description
_atom_type_scat_dispersion_real
_atom_type_scat_dispersion_imag
_atom_type_scat_source
C C 0.0033 0.0016 'International Tables Vol C Tables 4.2.6.8 and 6.1.1.4'
Au Au -2.0133 8.8022 'International Tables Vol C Tables 4.2.6.8 and 6.1.1.4'
F F 0.0171 0.0103 'International Tables Vol C Tables 4.2.6.8 and 6.1.1.4'
N N 0.0061 0.0033 'International Tables Vol C Tables 4.2.6.8 and 6.1.1.4'
O O 0.0106 0.0060 'International Tables Vol C Tables 4.2.6.8 and 6.1.1.4'
S S 0.1246 0.1234 'International Tables Vol C Tables 4.2.6.8 and 6.1.1.4'
H H 0.0000 0.0000 'International Tables Vol C Tables 4.2.6.8 and 6.1.1.4'

loop_
_geom_angle_atom_site_label_1
_geom_angle_atom_site_label_2
_geom_angle_atom_site_label_3
_geom_angle
C1 Au1 N3 176.3(2)
O3 S1 O2 121.3(3)
O3 S1 N3 113.0(3)
O2 S1 N3 107.4(2)
O3 S1 C18 105.3(3)
O2 S1 C18 104.6(3)
N3 S1 C18 103.3(3)
O5 S2 O4 120.9(3)
O5 S2 N3 106.9(3)
O4 S2 N3 113.0(3)
O5 S2 C19 103.8(3)
O4 S2 C19 105.9(3)
N3 S2 C19 104.9(3)
C5 O1 H1 109.5
C1 N1 C2 110.8(5)
C1 N1 C4 123.8(5)
C2 N1 C4 125.2(5)
C1 N2 C3 110.8(5)
C1 N2 C6 123.4(5)
C3 N2 C6 125.7(5)
S2 N3 S1 123.5(3)
S2 N3 Au1 120.0(2)
S1 N3 Au1 116.2(3)
N1 C1 N2 104.2(5)
N1 C1 Au1 127.2(4)
N2 C1 Au1 128.5(4)
C3 C2 N1 106.9(5)
C3 C2 H2 126.5
N1 C2 H2 126.5
C2 C3 N2 107.2(5)
C2 C3 H3 126.4
N2 C3 H3 126.4
N1 C4 C5 111.5(5)
N1 C4 H4A 109.3
C5 C4 H4A 109.3
N1 C4 H4B 109.3
C5 C4 H4B 109.3
H4A C4 H4B 108.0
O1 C5 C4 107.1(5)
O1 C5 H5A 110.3
C4 C5 H5A 110.3
O1 C5 H5B 110.3
C4 C5 H5B 110.3
H5A C5 H5B 108.5
C7 C6 C11 122.7(5)
C7 C6 N2 119.3(5)
C11 C6 N2 117.9(5)
C6 C7 C8 118.0(5)
C6 C7 C15 122.3(5)
C8 C7 C15 119.6(6)
C9 C8 C7 119.8(6)
C9 C8 H8 120.1
C7 C8 H8 120.1
C8 C9 C10 121.0(6)
C8 C9 H9 119.5
C10 C9 H9 119.5
C11 C10 C9 121.4(6)
C11 C10 H10 119.3
C9 C10 H10 119.3
C10 C11 C6 117.0(6)
C10 C11 C12 121.2(5)
C6 C11 C12 121.7(5)
C13 C12 C11 111.9(5)
C13 C12 C14 110.5(5)
C11 C12 C14 111.4(5)
C13 C12 H12 107.6
C11 C12 H12 107.6
C14 C12 H12 107.6
C12 C13 H13A 109.5
C12 C13 H13B 109.5
H13A C13 H13B 109.5
C12 C13 H13C 109.5
H13A C13 H13C 109.5
H13B C13 H13C 109.5
C12 C14 H14A 109.5
C12 C14 H14B 109.5
H14A C14 H14B 109.5
C12 C14 H14C 109.5
H14A C14 H14C 109.5
H14B C14 H14C 109.5
C16 C15 C17 112.1(6)
C16 C15 C7 110.7(5)
C17 C15 C7 111.5(6)
C16 C15 H15 107.4
C17 C15 H15 107.4
C7 C15 H15 107.4
C15 C16 H16A 109.5
C15 C16 H16B 109.5
H16A C16 H16B 109.5
C15 C16 H16C 109.5
H16A C16 H16C 109.5
H16B C16 H16C 109.5
C15 C17 H17A 109.5
C15 C17 H17B 109.5
H17A C17 H17B 109.5
C15 C17 H17C 109.5
H17A C17 H17C 109.5
H17B C17 H17C 109.5
F1A C18 F3B 73.7(7)
F1A C18 F2 113.7(8)
F3B C18 F2 119.2(7)
F1A C18 F3A 109.6(7)
F3B C18 F3A 37.0(5)
F2 C18 F3A 96.0(6)
F1A C18 F1B 28.9(5)
F3B C18 F1B 102.5(7)
F2 C18 F1B 97.8(6)
F3A C18 F1B 137.5(7)
F1A C18 S1 117.8(6)
F3B C18 S1 117.3(6)
F2 C18 S1 110.8(5)
F3A C18 S1 106.5(6)
F1B C18 S1 105.7(5)
F6 C19 F5 109.5(7)
F6 C19 F4 108.7(6)
F5 C19 F4 109.1(6)
F6 C19 S2 111.2(5)
F5 C19 S2 107.5(5)
F4 C19 S2 110.9(5)

loop_
_geom_bond_atom_site_label_1
_geom_bond_atom_site_label_2
_geom_bond_distance
Au1 C1 1.960(6)
Au1 N3 2.098(4)
S1 O3 1.408(4)
S1 O2 1.411(4)
S1 N3 1.620(5)
S1 C18 1.820(7)
S2 O5 1.418(4)
S2 O4 1.429(4)
S2 N3 1.617(5)
S2 C19 1.834(7)
F2 C18 1.300(7)
F1A C18 1.286(10)
F1B C18 1.410(10)
F3A C18 1.391(10)
F3B C18 1.295(9)
F4 C19 1.319(8)
F5 C19 1.314(8)
F6 C19 1.310(8)
O1 C5 1.401(7)
O1 H1 0.8200
N1 C1 1.350(7)
N1 C2 1.379(7)
N1 C4 1.469(7)
N2 C1 1.360(7)
N2 C3 1.369(7)
N2 C6 1.433(7)
C2 C3 1.332(7)
C2 H2 0.9300
C3 H3 0.9300
C4 C5 1.508(8)
C4 H4A 0.9700
C4 H4B 0.9700
C5 H5A 0.9700
C5 H5B 0.9700
C6 C7 1.386(8)
C6 C11 1.413(8)
C7 C8 1.411(8)
C7 C15 1.533(8)
C8 C9 1.370(8)
C8 H8 0.9300
C9 C10 1.393(9)
C9 H9 0.9300
C10 C11 1.375(8)
C10 H10 0.9300
C11 C12 1.530(8)
C12 C13 1.516(8)
C12 C14 1.537(8)
C12 H12 0.9800
C13 H13A 0.9600
C13 H13B 0.9600
C13 H13C 0.9600
C14 H14A 0.9600
C14 H14B 0.9600
C14 H14C 0.9600
C15 C16 1.518(9)
C15 C17 1.523(9)
C15 H15 0.9800
C16 H16A 0.9600
C16 H16B 0.9600
C16 H16C 0.9600
C17 H17A 0.9600
C17 H17B 0.9600
C17 H17C 0.9600

loop_
_geom_torsion_atom_site_label_1
_geom_torsion_atom_site_label_2
_geom_torsion_atom_site_label_3
_geom_torsion_atom_site_label_4
_geom_torsion
O5 S2 N3 S1 -157.0(3)
O4 S2 N3 S1 -21.7(4)
C19 S2 N3 S1 93.2(4)
O5 S2 N3 Au1 16.1(4)
O4 S2 N3 Au1 151.4(3)
C19 S2 N3 Au1 -93.7(4)
O3 S1 N3 S2 -26.7(5)
O2 S1 N3 S2 -163.3(3)
C18 S1 N3 S2 86.5(4)
O3 S1 N3 Au1 159.9(3)
O2 S1 N3 Au1 23.4(4)
C18 S1 N3 Au1 -86.8(3)
C1 Au1 N3 S2 -160(3)
C1 Au1 N3 S1 14(3)
C2 N1 C1 N2 -0.2(6)
C4 N1 C1 N2 -175.4(5)
C2 N1 C1 Au1 178.3(4)
C4 N1 C1 Au1 3.1(8)
C3 N2 C1 N1 -0.4(6)
C6 N2 C1 N1 178.4(5)
C3 N2 C1 Au1 -178.8(4)
C6 N2 C1 Au1 0.0(8)
N3 Au1 C1 N1 -44(3)
N3 Au1 C1 N2 134(3)
C1 N1 C2 C3 0.7(6)
C4 N1 C2 C3 175.8(5)
N1 C2 C3 N2 -0.9(6)
C1 N2 C3 C2 0.8(6)
C6 N2 C3 C2 -178.0(5)
C1 N1 C4 C5 83.7(7)
C2 N1 C4 C5 -90.8(6)
N1 C4 C5 O1 61.6(7)
C1 N2 C6 C7 89.5(7)
C3 N2 C6 C7 -91.9(7)
C1 N2 C6 C11 -92.2(6)
C3 N2 C6 C11 86.4(7)
C11 C6 C7 C8 1.4(8)
N2 C6 C7 C8 179.6(5)
C11 C6 C7 C15 -179.8(5)
N2 C6 C7 C15 -1.6(8)
C6 C7 C8 C9 -0.8(9)
C15 C7 C8 C9 -179.6(6)
C7 C8 C9 C10 -0.7(9)
C8 C9 C10 C11 1.6(9)
C9 C10 C11 C6 -1.0(8)
C9 C10 C11 C12 177.4(5)
C7 C6 C11 C10 -0.5(8)
N2 C6 C11 C10 -178.7(5)
C7 C6 C11 C12 -178.9(5)
N2 C6 C11 C12 2.9(7)
C10 C11 C12 C13 47.5(7)
C6 C11 C12 C13 -134.2(5)
C10 C11 C12 C14 -76.7(7)
C6 C11 C12 C14 101.6(6)
C6 C7 C15 C16 118.0(7)
C8 C7 C15 C16 -63.2(8)
C6 C7 C15 C17 -116.5(7)
C8 C7 C15 C17 62.4(8)
O3 S1 C18 F1A 158.4(7)
O2 S1 C18 F1A -72.7(8)
N3 S1 C18 F1A 39.6(8)
O3 S1 C18 F3B 73.3(7)
O2 S1 C18 F3B -157.8(7)
N3 S1 C18 F3B -45.4(8)
O3 S1 C18 F2 -68.2(5)
O2 S1 C18 F2 60.7(5)
N3 S1 C18 F2 173.0(5)
O3 S1 C18 F3A 35.0(6)
O2 S1 C18 F3A 163.9(6)
N3 S1 C18 F3A -83.8(6)
O3 S1 C18 F1B -173.2(5)
O2 S1 C18 F1B -44.3(6)
N3 S1 C18 F1B 68.0(6)
O5 S2 C19 F6 -54.4(6)
O4 S2 C19 F6 177.3(5)
N3 S2 C19 F6 57.6(6)
O5 S2 C19 F5 65.4(6)
O4 S2 C19 F5 -62.9(6)
N3 S2 C19 F5 177.4(5)
O5 S2 C19 F4 -175.4(5)
O4 S2 C19 F4 56.3(6)
N3 S2 C19 F4 -63.4(6)
